data_7108979
loop_
_publ_author_name
'Florian Dulong'
'Jacky Pouessel'
'Pierre Thuery'
'Jean-Claude Berthet'
'Michel Ephritikhine'
'Thibault Cantat'

_publ_section_title
;
 Nitrite complexes of uranium and thorium
;
_journal_name_full Chem.Commun.
_journal_page_first 2412
_journal_paper_doi 10.1039/c3cc39163a
_journal_volume 49
_journal_year 2013
_chemical_formula_sum 'C48 H40 N4 O10 P2 U'
_chemical_formula_weight 1132.81
_space_group_IT_number 2
_symmetry_cell_setting triclinic
_symmetry_space_group_name_Hall '-P 1'
_symmetry_space_group_name_H-M 'P -1'
_atom_sites_solution_hydrogens geom
_atom_sites_solution_primary direct
_atom_sites_solution_secondary difmap
_audit_creation_method SHELXL-97
_cell_angle_alpha 99.5411(7)
_cell_angle_beta 93.7891(7)
_cell_angle_gamma 114.6103(9)
_cell_formula_units_Z 1
_cell_length_a 10.0718(2)
_cell_length_b 10.7528(2)
_cell_length_c 11.7809(3)
_cell_measurement_reflns_used 71913
_cell_measurement_temperature 150(2)
_cell_measurement_theta_max 30.51
_cell_measurement_theta_min 2.25
_cell_volume 1130.86(4)
_computing_cell_refinement 'HKL2000 (Otwinowski & Minor, 1997)'
_computing_data_collection 'COLLECT (Nonius, 1998)'
_computing_data_reduction 'HKL2000 (Otwinowski & Minor, 1997)'
_computing_molecular_graphics 'SHELXTL (Sheldrick, 2008)'
_computing_publication_material 'SHELXTL (Sheldrick, 2008); PLATON (Spek, 2003)'
_computing_structure_refinement 'SHELXL-97 (Sheldrick, 2008)'
_computing_structure_solution 'SHELXS-97 (Sheldrick, 2008)'
_diffrn_ambient_temperature 150(2)
_diffrn_measured_fraction_theta_full 0.999
_diffrn_measured_fraction_theta_max 0.999
_diffrn_measurement_device_type 'Nonius Kappa-CCD area-detector diffractometer'
_diffrn_measurement_method 'two \f and twelve \w scans with 1\% steps (1531 frames)'
_diffrn_radiation_monochromator graphite
_diffrn_radiation_source 'fine-focus sealed tube'
_diffrn_radiation_type MoK\a
_diffrn_radiation_wavelength 0.71073
_diffrn_reflns_av_R_equivalents 0.0430
_diffrn_reflns_av_sigmaI/netI 0.0482
_diffrn_reflns_limit_h_max 14
_diffrn_reflns_limit_h_min -14
_diffrn_reflns_limit_k_max 15
_diffrn_reflns_limit_k_min -15
_diffrn_reflns_limit_l_max 16
_diffrn_reflns_limit_l_min -16
_diffrn_reflns_number 71913
_diffrn_reflns_theta_full 30.51
_diffrn_reflns_theta_max 30.51
_diffrn_reflns_theta_min 2.25
_diffrn_standards_decay_% 0
_diffrn_standards_interval_time 0
_diffrn_standards_number 0
_exptl_absorpt_coefficient_mu 3.723
_exptl_absorpt_correction_T_max 0.771
_exptl_absorpt_correction_T_min 0.613
_exptl_absorpt_correction_type multi-scan
_exptl_absorpt_process_details 'SCALEPACK (Otwinowski & Minor, 1997)'
_exptl_crystal_colour 'translucent light yellow'
_exptl_crystal_density_diffrn 1.663
_exptl_crystal_density_method 'not measured'
_exptl_crystal_description platelet
_exptl_crystal_F_000 558
_exptl_crystal_size_max 0.15
_exptl_crystal_size_mid 0.15
_exptl_crystal_size_min 0.07
_refine_diff_density_max 0.537
_refine_diff_density_min -1.140
_refine_diff_density_rms 0.129
_refine_ls_extinction_method none
_refine_ls_goodness_of_fit_ref 1.050
_refine_ls_hydrogen_treatment constr
_refine_ls_matrix_type full
_refine_ls_number_parameters 295
_refine_ls_number_reflns 6903
_refine_ls_number_restraints 0
_refine_ls_restrained_S_all 1.050
_refine_ls_R_factor_all 0.0239
_refine_ls_R_factor_gt 0.0214
_refine_ls_shift/su_max 0.001
_refine_ls_shift/su_mean 0.000
_refine_ls_structure_factor_coef Fsqd
_refine_ls_weighting_details 'calc w=1/[\s^2^(Fo^2^)+(0.0191P)^2^+0.1655P] where P=(Fo^2^+2Fc^2^)/3'
_refine_ls_weighting_scheme calc
_refine_ls_wR_factor_gt 0.0513
_refine_ls_wR_factor_ref 0.0514
_reflns_number_gt 6859
_reflns_number_total 6903
_reflns_threshold_expression >2sigma(I)
_cod_data_source_file c3cc39163a.txt
_cod_data_source_block 2
_cod_database_code 7108979

loop_
_symmetry_equiv_pos_as_xyz
'x, y, z'
'-x, -y, -z'

loop_
_atom_site_label
_atom_site_type_symbol
_atom_site_fract_x
_atom_site_fract_y
_atom_site_fract_z
_atom_site_U_iso_or_equiv
_atom_site_adp_type
_atom_site_occupancy
_atom_site_symmetry_multiplicity
_atom_site_calc_flag
_atom_site_refinement_flags
U U 0.0000 0.5000 0.0000 0.02393(3) Uani 1 2 d S
P1 P 0.62025(5) 0.69519(5) 0.31839(4) 0.02120(9) Uani 1 1 d .
O1 O -0.16520(16) 0.50718(18) -0.05091(12) 0.0319(3) Uani 1 1 d .
O2 O -0.1204(2) 0.36010(19) 0.14848(14) 0.0420(4) Uani 1 1 d .
O3 O -0.03933(19) 0.5763(2) 0.20649(12) 0.0378(4) Uani 1 1 d .
O4 O 0.11157(17) 0.74657(18) 0.07273(13) 0.0357(3) Uani 1 1 d .
O5 O 0.2981(2) 0.9359(2) 0.15000(17) 0.0523(5) Uani 1 1 d .
N1 N -0.1003(3) 0.4585(3) 0.23179(16) 0.0421(5) Uani 1 1 d .
N2 N 0.2539(2) 0.8128(2) 0.10699(17) 0.0422(5) Uani 1 1 d .
C1 C 0.7144(2) 0.8269(2) 0.23843(14) 0.0225(3) Uani 1 1 d .
C2 C 0.8485(2) 0.8375(2) 0.20239(15) 0.0254(4) Uani 1 1 d .
H2 H 0.8858 0.7750 0.2174 0.030 Uiso 1 1 calc R
C3 C 0.9245(2) 0.9417(2) 0.14440(16) 0.0293(4) Uani 1 1 d .
H3 H 1.0126 0.9484 0.1197 0.035 Uiso 1 1 calc R
C4 C 0.8704(2) 1.0365(2) 0.12271(15) 0.0298(4) Uani 1 1 d .
H4 H 0.9232 1.1075 0.0853 0.036 Uiso 1 1 calc R
C5 C 0.7371(2) 1.0247(2) 0.15699(16) 0.0291(4) Uani 1 1 d .
H5 H 0.7003 1.0874 0.1416 0.035 Uiso 1 1 calc R
C6 C 0.6587(2) 0.9207(2) 0.21380(15) 0.0257(4) Uani 1 1 d .
H6 H 0.5690 0.9128 0.2357 0.031 Uiso 1 1 calc R
C7 C 0.4952(2) 0.7420(2) 0.39795(15) 0.0243(3) Uani 1 1 d .
C8 C 0.5300(2) 0.7931(2) 0.51799(16) 0.0296(4) Uani 1 1 d .
H8 H 0.6140 0.7957 0.5584 0.036 Uiso 1 1 calc R
C9 C 0.4394(3) 0.8399(3) 0.57716(18) 0.0364(5) Uani 1 1 d .
H9 H 0.4621 0.8735 0.6574 0.044 Uiso 1 1 calc R
C10 C 0.3156(2) 0.8364(3) 0.5167(2) 0.0383(5) Uani 1 1 d .
H10 H 0.2568 0.8709 0.5560 0.046 Uiso 1 1 calc R
C11 C 0.2779(2) 0.7823(3) 0.3980(2) 0.0361(5) Uani 1 1 d .
H11 H 0.1925 0.7781 0.3585 0.043 Uiso 1 1 calc R
C12 C 0.3670(2) 0.7341(2) 0.33761(18) 0.0301(4) Uani 1 1 d .
H12 H 0.3416 0.6971 0.2579 0.036 Uiso 1 1 calc R
C13 C 0.5235(2) 0.5248(2) 0.22660(15) 0.0235(3) Uani 1 1 d .
C14 C 0.3994(2) 0.4262(2) 0.25931(17) 0.0330(4) Uani 1 1 d .
H14 H 0.3583 0.4526 0.3220 0.040 Uiso 1 1 calc R
C15 C 0.3369(3) 0.2882(3) 0.19805(19) 0.0405(5) Uani 1 1 d .
H15 H 0.2531 0.2220 0.2189 0.049 Uiso 1 1 calc R
C16 C 0.3999(3) 0.2490(3) 0.10540(18) 0.0380(5) Uani 1 1 d .
H16 H 0.3597 0.1560 0.0658 0.046 Uiso 1 1 calc R
C17 C 0.5217(2) 0.3475(3) 0.07182(17) 0.0339(5) Uani 1 1 d .
H17 H 0.5622 0.3209 0.0089 0.041 Uiso 1 1 calc R
C18 C 0.5842(2) 0.4863(2) 0.13156(15) 0.0273(4) Uani 1 1 d .
H18 H 0.6656 0.5529 0.1084 0.033 Uiso 1 1 calc R
C19 C 0.7575(2) 0.6919(2) 0.42217(14) 0.0224(3) Uani 1 1 d .
C20 C 0.7564(2) 0.5664(2) 0.43690(16) 0.0259(4) Uani 1 1 d .
H20 H 0.6884 0.4823 0.3895 0.031 Uiso 1 1 calc R
C21 C 0.8585(2) 0.5672(3) 0.52364(17) 0.0311(4) Uani 1 1 d .
H21 H 0.8590 0.4834 0.5336 0.037 Uiso 1 1 calc R
C22 C 0.9580(2) 0.6914(3) 0.59424(17) 0.0325(4) Uani 1 1 d .
H22 H 1.0244 0.6910 0.6528 0.039 Uiso 1 1 calc R
C23 C 0.9605(2) 0.8178(2) 0.57892(16) 0.0305(4) Uani 1 1 d .
H23 H 1.0288 0.9016 0.6265 0.037 Uiso 1 1 calc R
C24 C 0.8608(2) 0.8183(2) 0.49246(15) 0.0268(4) Uani 1 1 d .
H24 H 0.8626 0.9025 0.4812 0.032 Uiso 1 1 calc R

loop_
_atom_site_aniso_label
_atom_site_aniso_U_11
_atom_site_aniso_U_22
_atom_site_aniso_U_33
_atom_site_aniso_U_23
_atom_site_aniso_U_13
_atom_site_aniso_U_12
U 0.02809(5) 0.02248(6) 0.02418(5) 0.00660(4) 0.00496(3) 0.01306(4)
P1 0.0231(2) 0.0189(2) 0.02083(19) 0.00386(17) 0.00389(16) 0.00838(18)
O1 0.0322(7) 0.0341(9) 0.0344(7) 0.0097(6) 0.0049(6) 0.0182(7)
O2 0.0618(11) 0.0326(10) 0.0399(8) 0.0172(7) 0.0214(7) 0.0232(9)
O3 0.0550(10) 0.0365(10) 0.0292(7) 0.0074(6) 0.0108(6) 0.0259(9)
O4 0.0370(8) 0.0257(9) 0.0424(8) 0.0062(6) 0.0049(6) 0.0124(7)
O5 0.0574(11) 0.0262(10) 0.0578(11) 0.0060(8) -0.0064(9) 0.0064(9)
N1 0.0603(13) 0.0454(14) 0.0349(9) 0.0150(9) 0.0150(9) 0.0331(12)
N2 0.0441(11) 0.0328(12) 0.0444(10) 0.0094(9) -0.0027(8) 0.0124(9)
C1 0.0266(8) 0.0192(9) 0.0191(7) 0.0027(6) 0.0030(6) 0.0080(7)
C2 0.0302(9) 0.0239(10) 0.0239(8) 0.0049(7) 0.0068(7) 0.0131(8)
C3 0.0318(10) 0.0276(11) 0.0262(8) 0.0054(7) 0.0100(7) 0.0098(8)
C4 0.0397(11) 0.0240(10) 0.0219(8) 0.0055(7) 0.0068(7) 0.0095(9)
C5 0.0393(10) 0.0235(10) 0.0245(8) 0.0043(7) 0.0021(7) 0.0144(9)
C6 0.0308(9) 0.0225(10) 0.0240(8) 0.0041(7) 0.0048(7) 0.0120(8)
C7 0.0257(8) 0.0210(9) 0.0264(8) 0.0055(7) 0.0076(7) 0.0097(7)
C8 0.0317(10) 0.0294(11) 0.0281(9) 0.0049(8) 0.0082(7) 0.0136(9)
C9 0.0398(11) 0.0335(13) 0.0342(10) 0.0019(9) 0.0138(8) 0.0150(10)
C10 0.0348(11) 0.0312(12) 0.0503(12) 0.0052(10) 0.0190(9) 0.0151(10)
C11 0.0254(9) 0.0320(12) 0.0517(12) 0.0086(10) 0.0079(9) 0.0131(9)
C12 0.0271(9) 0.0275(11) 0.0339(9) 0.0063(8) 0.0042(7) 0.0103(8)
C13 0.0249(8) 0.0196(9) 0.0225(7) 0.0022(6) 0.0006(6) 0.0077(7)
C14 0.0327(10) 0.0270(11) 0.0287(9) 0.0033(8) 0.0082(8) 0.0032(9)
C15 0.0399(12) 0.0259(12) 0.0375(11) 0.0037(9) 0.0065(9) -0.0023(9)
C16 0.0485(13) 0.0227(11) 0.0310(10) -0.0019(8) -0.0042(9) 0.0083(10)
C17 0.0408(11) 0.0276(12) 0.0281(9) -0.0020(8) 0.0013(8) 0.0134(9)
C18 0.0291(9) 0.0235(10) 0.0259(8) 0.0028(7) 0.0036(7) 0.0092(8)
C19 0.0250(8) 0.0221(9) 0.0215(7) 0.0057(6) 0.0056(6) 0.0107(7)
C20 0.0285(9) 0.0231(10) 0.0277(8) 0.0064(7) 0.0078(7) 0.0118(8)
C21 0.0345(10) 0.0312(12) 0.0358(10) 0.0161(8) 0.0105(8) 0.0181(9)
C22 0.0306(10) 0.0405(13) 0.0298(9) 0.0152(9) 0.0046(7) 0.0157(9)
C23 0.0294(9) 0.0293(11) 0.0277(8) 0.0051(8) -0.0007(7) 0.0091(8)
C24 0.0302(9) 0.0227(10) 0.0273(8) 0.0058(7) 0.0024(7) 0.0114(8)

loop_
_atom_type_symbol
_atom_type_description
_atom_type_scat_dispersion_real
_atom_type_scat_dispersion_imag
_atom_type_scat_source
C C 0.0033 0.0016 'International Tables Vol C Tables 4.2.6.8 and 6.1.1.4'
H H 0.0000 0.0000 'International Tables Vol C Tables 4.2.6.8 and 6.1.1.4'
U U -9.6767 9.6646 'International Tables Vol C Tables 4.2.6.8 and 6.1.1.4'
N N 0.0061 0.0033 'International Tables Vol C Tables 4.2.6.8 and 6.1.1.4'
O O 0.0106 0.0060 'International Tables Vol C Tables 4.2.6.8 and 6.1.1.4'
P P 0.1023 0.0942 'International Tables Vol C Tables 4.2.6.8 and 6.1.1.4'

loop_
_geom_angle_atom_site_label_1
_geom_angle_atom_site_label_2
_geom_angle_atom_site_label_3
_geom_angle
_geom_angle_site_symmetry_1
_geom_angle_site_symmetry_3
O1 U O1 180.0 . 2_565
O1 U O4 90.18(6) . 2_565
O1 U O4 89.82(6) 2_565 2_565
O1 U O4 89.82(6) . .
O1 U O4 90.18(6) 2_565 .
O4 U O4 180.00(9) 2_565 .
O1 U O2 92.29(6) . .
O1 U O2 87.71(6) 2_565 .
O4 U O2 66.29(5) 2_565 .
O4 U O2 113.71(5) . .
O1 U O2 87.71(6) . 2_565
O1 U O2 92.29(7) 2_565 2_565
O4 U O2 113.71(5) 2_565 2_565
O4 U O2 66.29(5) . 2_565
O2 U O2 180.00(8) . 2_565
O1 U O3 91.88(6) . 2_565
O1 U O3 88.12(6) 2_565 2_565
O4 U O3 65.38(6) 2_565 2_565
O4 U O3 114.62(6) . 2_565
O2 U O3 131.48(6) . 2_565
O2 U O3 48.52(6) 2_565 2_565
O1 U O3 88.12(6) . .
O1 U O3 91.88(6) 2_565 .
O4 U O3 114.62(6) 2_565 .
O4 U O3 65.38(6) . .
O2 U O3 48.52(6) . .
O2 U O3 131.48(6) 2_565 .
O3 U O3 180.00(9) 2_565 .
C13 P1 C1 112.46(8) . .
C13 P1 C19 108.51(9) . .
C1 P1 C19 107.54(9) . .
C13 P1 C7 110.39(9) . .
C1 P1 C7 109.81(9) . .
C19 P1 C7 107.99(8) . .
N1 O2 U 99.67(14) . .
N1 O3 U 99.11(12) . .
N2 O4 U 119.69(14) . .
O3 N1 O2 112.61(18) . .
O5 N2 O4 114.5(2) . .
C6 C1 C2 119.60(18) . .
C6 C1 P1 121.37(14) . .
C2 C1 P1 119.01(14) . .
C3 C2 C1 119.46(18) . .
C3 C2 H2 120.3 . .
C1 C2 H2 120.3 . .
C2 C3 C4 120.61(18) . .
C2 C3 H3 119.7 . .
C4 C3 H3 119.7 . .
C5 C4 C3 119.8(2) . .
C5 C4 H4 120.1 . .
C3 C4 H4 120.1 . .
C6 C5 C4 120.50(19) . .
C6 C5 H5 119.7 . .
C4 C5 H5 119.7 . .
C5 C6 C1 119.99(18) . .
C5 C6 H6 120.0 . .
C1 C6 H6 120.0 . .
C8 C7 C12 120.10(17) . .
C8 C7 P1 120.35(14) . .
C12 C7 P1 119.46(14) . .
C9 C8 C7 119.97(18) . .
C9 C8 H8 120.0 . .
C7 C8 H8 120.0 . .
C10 C9 C8 119.74(19) . .
C10 C9 H9 120.1 . .
C8 C9 H9 120.1 . .
C9 C10 C11 120.71(19) . .
C9 C10 H10 119.6 . .
C11 C10 H10 119.6 . .
C10 C11 C12 120.21(19) . .
C10 C11 H11 119.9 . .
C12 C11 H11 119.9 . .
C11 C12 C7 119.21(19) . .
C11 C12 H12 120.4 . .
C7 C12 H12 120.4 . .
C14 C13 C18 120.40(19) . .
C14 C13 P1 119.48(14) . .
C18 C13 P1 119.57(16) . .
C15 C14 C13 119.68(19) . .
C15 C14 H14 120.2 . .
C13 C14 H14 120.2 . .
C14 C15 C16 119.9(2) . .
C14 C15 H15 120.1 . .
C16 C15 H15 120.1 . .
C17 C16 C15 120.3(2) . .
C17 C16 H16 119.8 . .
C15 C16 H16 119.8 . .
C16 C17 C18 120.3(2) . .
C16 C17 H17 119.8 . .
C18 C17 H17 119.8 . .
C17 C18 C13 119.3(2) . .
C17 C18 H18 120.3 . .
C13 C18 H18 120.3 . .
C20 C19 C24 120.30(17) . .
C20 C19 P1 120.93(15) . .
C24 C19 P1 118.68(14) . .
C19 C20 C21 119.41(19) . .
C19 C20 H20 120.3 . .
C21 C20 H20 120.3 . .
C22 C21 C20 120.2(2) . .
C22 C21 H21 119.9 . .
C20 C21 H21 119.9 . .
C21 C22 C23 120.59(18) . .
C21 C22 H22 119.7 . .
C23 C22 H22 119.7 . .
C24 C23 C22 119.7(2) . .
C24 C23 H23 120.2 . .
C22 C23 H23 120.2 . .
C23 C24 C19 119.82(19) . .
C23 C24 H24 120.1 . .
C19 C24 H24 120.1 . .

loop_
_geom_bond_atom_site_label_1
_geom_bond_atom_site_label_2
_geom_bond_distance
_geom_bond_site_symmetry_2
U O1 1.7676(13) .
U O1 1.7677(13) 2_565
U O4 2.3800(17) 2_565
U O4 2.3800(17) .
U O2 2.5349(17) .
U O2 2.5349(17) 2_565
U O3 2.5465(14) 2_565
U O3 2.5465(14) .
P1 C13 1.7871(19) .
P1 C1 1.798(2) .
P1 C19 1.7995(17) .
P1 C7 1.8014(18) .
O2 N1 1.255(3) .
O3 N1 1.254(3) .
O4 N2 1.305(3) .
O5 N2 1.211(3) .
C1 C6 1.400(3) .
C1 C2 1.408(2) .
C2 C3 1.384(3) .
C2 H2 0.9300 .
C3 C4 1.390(3) .
C3 H3 0.9300 .
C4 C5 1.389(3) .
C4 H4 0.9300 .
C5 C6 1.380(3) .
C5 H5 0.9300 .
C6 H6 0.9300 .
C7 C8 1.393(3) .
C7 C12 1.396(3) .
C8 C9 1.387(3) .
C8 H8 0.9300 .
C9 C10 1.378(3) .
C9 H9 0.9300 .
C10 C11 1.384(3) .
C10 H10 0.9300 .
C11 C12 1.389(3) .
C11 H11 0.9300 .
C12 H12 0.9300 .
C13 C14 1.390(3) .
C13 C18 1.395(3) .
C14 C15 1.388(3) .
C14 H14 0.9300 .
C15 C16 1.390(3) .
C15 H15 0.9300 .
C16 C17 1.380(3) .
C16 H16 0.9300 .
C17 C18 1.389(3) .
C17 H17 0.9300 .
C18 H18 0.9300 .
C19 C20 1.385(3) .
C19 C24 1.396(3) .
C20 C21 1.397(3) .
C20 H20 0.9300 .
C21 C22 1.374(3) .
C21 H21 0.9300 .
C22 C23 1.390(3) .
C22 H22 0.9300 .
C23 C24 1.385(3) .
C23 H23 0.9300 .
C24 H24 0.9300 .
